data_9015967
loop_
_publ_author_name
'Jahn, S.'
'Wunder, B.'
'Koch-Muller M'
'Tarrieu, L.'
'Pohle, M.'
'Watenphul, A.'
'Taran, M. N.'

_publ_section_title
;
 Pressure-induced hydrogen bond symmetrisation in guyanaite, B-CrOOH:
 evidence from spectroscopy and ab initio simulations
 Sample: Run LT9
;
_journal_name_full 'European Journal of Mineralogy'
_journal_page_first 839
_journal_page_last 850
_journal_paper_doi 10.1127/0935-1221/2012/0024-2228
_journal_volume 24
_journal_year 2012
_chemical_compound_source 'synthetic at 4.0 GPa and 600 deg C for 24 hours'
_chemical_formula_sum 'Cr H2 O2'
_chemical_name_mineral Guyanaite
_space_group_IT_number 58
_symmetry_space_group_name_Hall '-P 2 2n'
_symmetry_space_group_name_H-M 'P n n m'
_cell_angle_alpha 90
_cell_angle_beta 90
_cell_angle_gamma 90
_cell_length_a 4.8623
_cell_length_b 4.2972
_cell_length_c 2.9567
_cell_formula_units_Z 2
_cell_volume 61.778
_database_code_amcsd 0019392
_exptl_crystal_density_diffrn 4.624
_cod_original_formula_sum 'Cr O2 H2'
_cod_database_code 9015967

loop_
_space_group_symop_operation_xyz
x,y,z
1/2+x,1/2-y,1/2+z
1/2-x,1/2+y,1/2-z
1/2-x,1/2+y,1/2+z
1/2+x,1/2-y,1/2-z
x,y,-z
-x,-y,z
-x,-y,-z

loop_
_atom_site_label
_atom_site_fract_x
_atom_site_fract_y
_atom_site_fract_z
Cr 0.00000 0.00000 0.00000
O 0.34900 0.23500 0.00000
H 0.51800 0.01500 0.00000

loop_
_cod_related_entry_id
_cod_related_entry_database
_cod_related_entry_code
1 AMCSD 0019392
